data_7217037
loop_
_publ_author_name
'Ayhan, Mehmet Menaf'
'Zorlu, Yunus'
'G\"okdemir, \"Ozlem'
'G\"urek, Ay\,se G\"ul'
'Dumoulin, Fabienne'
'Ahsen, Vefa'
'Hirel, Catherine'

_publ_section_title
;
 Optimized synthesis and crystal growth by sublimation of
 1,3,3-trichloroisoindolenines, key building blocks for crosswise
 phthalocyanines
;
_journal_issue 29
_journal_name_full CrystEngComm
_journal_page_first 6556
_journal_paper_doi 10.1039/c4ce00189c
_journal_volume 16
_journal_year 2014
_chemical_formula_moiety 'C8 H4 Cl3 N '
_chemical_formula_sum 'C8 H4 Cl3 N'
_chemical_formula_weight 220.47
_chemical_name_common 1,1,3-trichloro-1H-isoindole
_space_group_crystal_system orthorhombic
_space_group_IT_number 62
_space_group_name_Hall '-P 2ac 2n'
_space_group_name_H-M_alt 'P n m a'
_symmetry_space_group_name_Hall '-P 2ac 2n'
_symmetry_space_group_name_H-M 'P n m a'
_atom_sites_solution_hydrogens geom
_atom_sites_solution_primary direct
_atom_sites_solution_secondary difmap
_cell_angle_alpha 90
_cell_angle_beta 90
_cell_angle_gamma 90
_cell_formula_units_Z 4
_cell_length_a 15.9288(3)
_cell_length_b 6.9261(2)
_cell_length_c 7.8324(2)
_cell_measurement_reflns_used 3568
_cell_measurement_temperature 170.(2)
_cell_measurement_theta_max 27.4827
_cell_measurement_theta_min 2.5573
_cell_volume 864.11(4)
_computing_cell_refinement 'SAINT V7.68A (Bruker AXS Inc., 2009)'
_computing_data_collection 'APEX2 (Bruker, 2007)'
_computing_data_reduction 'SAINT V7.68A (Bruker AXS Inc., 2009)'
_computing_molecular_graphics 'Bruker SHELXTL'
_computing_publication_material 'Bruker SHELXTL'
_computing_structure_refinement 'SHELXL-97 (Sheldrick, 2008)'
_computing_structure_solution 'SHELXS-97 (Sheldrick, 2008)'
_diffrn_ambient_temperature 170.(2)
_diffrn_detector_area_resol_mean 8.3333
_diffrn_measured_fraction_theta_full 1.000
_diffrn_measured_fraction_theta_max 1.000
_diffrn_measurement_device_type 'Bruker APEX II QUAZAR three-circle diffractometer'
_diffrn_measurement_method '\f and \w scans'
_diffrn_radiation_monochromator 'multilayer QUAZAR mirrors'
_diffrn_radiation_type MoK\a
_diffrn_radiation_wavelength 0.71073
_diffrn_reflns_av_R_equivalents 0.0181
_diffrn_reflns_av_sigmaI/netI 0.0124
_diffrn_reflns_limit_h_max 18
_diffrn_reflns_limit_h_min -18
_diffrn_reflns_limit_k_max 6
_diffrn_reflns_limit_k_min -8
_diffrn_reflns_limit_l_max 9
_diffrn_reflns_limit_l_min -9
_diffrn_reflns_number 4573
_diffrn_reflns_theta_full 25.02
_diffrn_reflns_theta_max 25.02
_diffrn_reflns_theta_min 2.56
_diffrn_source 'microfocus sealed tube'
_diffrn_source_type ImuS
_exptl_absorpt_coefficient_mu 0.994
_exptl_absorpt_correction_T_max 0.85
_exptl_absorpt_correction_T_min 0.78
_exptl_absorpt_correction_type multi-scan
_exptl_absorpt_process_details 'SADABS V2008/1 (Bruker AXS)'
_exptl_crystal_colour 'clear colourless'
_exptl_crystal_density_diffrn 1.695
_exptl_crystal_density_method 'not measured'
_exptl_crystal_description block
_exptl_crystal_F_000 440
_exptl_crystal_size_max 0.240
_exptl_crystal_size_mid 0.200
_exptl_crystal_size_min 0.170
_refine_diff_density_max 0.183
_refine_diff_density_min -0.353
_refine_ls_extinction_method none
_refine_ls_goodness_of_fit_ref 1.172
_refine_ls_hydrogen_treatment constr
_refine_ls_matrix_type full
_refine_ls_number_parameters 70
_refine_ls_number_reflns 834
_refine_ls_number_restraints 0
_refine_ls_restrained_S_all 1.172
_refine_ls_R_factor_all 0.0230
_refine_ls_R_factor_gt 0.0220
_refine_ls_shift/su_max 0.000
_refine_ls_shift/su_mean 0.000
_refine_ls_structure_factor_coef Fsqd
_refine_ls_weighting_details 'calc w=1/[\s^2^(Fo^2^)+(0.0346P)^2^+0.3110P] where P=(Fo^2^+2Fc^2^)/3'
_refine_ls_weighting_scheme calc
_refine_ls_wR_factor_gt 0.0615
_refine_ls_wR_factor_ref 0.0623
_reflns_number_gt 798
_reflns_number_total 834
_reflns_threshold_expression >2sigma(I)
_cod_data_source_file c4ce00189c2.cif
_cod_data_source_block I
_cod_database_code 7217037

loop_
_space_group_symop_operation_xyz
'x, y, z'
'-x+1/2, -y, z+1/2'
'-x, y+1/2, -z'
'x+1/2, -y+1/2, -z+1/2'
'-x, -y, -z'
'x-1/2, y, -z-1/2'
'x, -y-1/2, z'
'-x-1/2, y-1/2, z-1/2'

loop_
_atom_site_type_symbol
_atom_site_label
_atom_site_fract_x
_atom_site_fract_y
_atom_site_fract_z
_atom_site_U_iso_or_equiv
_atom_site_adp_type
_atom_site_calc_flag
_atom_site_refinement_flags
_atom_site_occupancy
C C1 0.46107(12) 0.25 0.0210(3) 0.0198(4) Uani d S 1
C C2 0.54028(13) 0.25 -0.0524(3) 0.0239(5) Uani d S 1
H H2 0.5476 0.25 -0.1728 0.029 Uiso calc SR 1
C C3 0.60839(13) 0.25 0.0578(3) 0.0287(5) Uani d S 1
H H3 0.6636 0.25 0.0121 0.034 Uiso calc SR 1
C C4 0.59737(14) 0.25 0.2340(3) 0.0310(5) Uani d S 1
H H4 0.6453 0.25 0.3062 0.037 Uiso calc SR 1
C C5 0.51753(14) 0.25 0.3069(3) 0.0271(5) Uani d S 1
H H5 0.51 0.25 0.4272 0.033 Uiso calc SR 1
C C6 0.45003(12) 0.25 0.1967(3) 0.0202(4) Uani d S 1
C C7 0.35646(12) 0.25 0.2264(3) 0.0208(4) Uani d S 1
C C8 0.37599(13) 0.25 -0.0500(3) 0.0206(4) Uani d S 1
Cl Cl1 0.32265(2) 0.04078(6) 0.34040(5) 0.02707(16) Uani d . 1
Cl Cl2 0.35851(3) 0.25 -0.26481(6) 0.02851(18) Uani d S 1
N N1 0.31576(10) 0.25 0.0580(2) 0.0227(4) Uani d S 1

loop_
_atom_site_aniso_label
_atom_site_aniso_U_11
_atom_site_aniso_U_22
_atom_site_aniso_U_33
_atom_site_aniso_U_12
_atom_site_aniso_U_13
_atom_site_aniso_U_23
C1 0.0202(10) 0.0150(9) 0.0242(10) 0 0.0005(8) 0
C2 0.0246(10) 0.0188(10) 0.0283(11) 0 0.0068(9) 0
C3 0.0175(10) 0.0249(11) 0.0435(14) 0 0.0046(9) 0
C4 0.0202(10) 0.0310(12) 0.0418(14) 0 -0.0060(10) 0
C5 0.0241(11) 0.0297(12) 0.0276(11) 0 -0.0040(9) 0
C6 0.0192(10) 0.0181(10) 0.0234(10) 0 0.0015(8) 0
C7 0.0190(10) 0.0235(11) 0.0199(10) 0 0.0016(8) 0
C8 0.0232(10) 0.0173(10) 0.0214(10) 0 -0.0013(8) 0
Cl1 0.0274(2) 0.0265(2) 0.0273(3) -0.00375(14) 0.00501(14) 0.00320(15)
Cl2 0.0315(3) 0.0347(3) 0.0193(3) 0 -0.0015(2) 0
N1 0.0190(9) 0.0273(10) 0.0220(9) 0 -0.0010(7) 0

loop_
_atom_type_symbol
_atom_type_description
_atom_type_scat_dispersion_real
_atom_type_scat_dispersion_imag
_atom_type_scat_source
C C 0.0033 0.0016 'International Tables Vol C Tables 4.2.6.8 and 6.1.1.4'
H H 0.0000 0.0000 'International Tables Vol C Tables 4.2.6.8 and 6.1.1.4'
N N 0.0061 0.0033 'International Tables Vol C Tables 4.2.6.8 and 6.1.1.4'
Cl Cl 0.1484 0.1585 'International Tables Vol C Tables 4.2.6.8 and 6.1.1.4'

loop_
_geom_angle_atom_site_label_1
_geom_angle_atom_site_label_2
_geom_angle_atom_site_label_3
_geom_angle_site_symmetry_1
_geom_angle_site_symmetry_3
_geom_angle
C2 C1 C6 . . 121.76(19)
C2 C1 C8 . . 133.23(19)
C6 C1 C8 . . 105.00(17)
C3 C2 C1 . . 117.0(2)
C3 C2 H2 . . 121.5
C1 C2 H2 . . 121.5
C2 C3 C4 . . 121.24(19)
C2 C3 H3 . . 119.4
C4 C3 H3 . . 119.4
C3 C4 C5 . . 121.4(2)
C3 C4 H4 . . 119.3
C5 C4 H4 . . 119.3
C6 C5 C4 . . 117.1(2)
C6 C5 H5 . . 121.5
C4 C5 H5 . . 121.5
C5 C6 C1 . . 121.46(19)
C5 C6 C7 . . 132.38(19)
C1 C6 C7 . . 106.15(17)
N1 C7 C6 . . 107.32(16)
N1 C7 Cl1 . 7_565 108.40(8)
C6 C7 Cl1 . 7_565 112.04(9)
N1 C7 Cl1 . . 108.40(8)
C6 C7 Cl1 . . 112.04(9)
Cl1 C7 Cl1 7_565 . 108.52(11)
N1 C8 C1 . . 116.31(18)
N1 C8 Cl2 . . 122.01(16)
C1 C8 Cl2 . . 121.68(15)
C8 N1 C7 . . 105.22(16)

loop_
_geom_bond_atom_site_label_1
_geom_bond_atom_site_label_2
_geom_bond_site_symmetry_2
_geom_bond_distance
C1 C2 . 1.386(3)
C1 C6 . 1.388(3)
C1 C8 . 1.465(3)
C2 C3 . 1.386(3)
C2 H2 . 0.95
C3 C4 . 1.391(4)
C3 H3 . 0.95
C4 C5 . 1.394(3)
C4 H4 . 0.95
C5 C6 . 1.379(3)
C5 H5 . 0.95
C6 C7 . 1.508(3)
C7 N1 . 1.469(3)
C7 Cl1 7_565 1.7853(12)
C7 Cl1 . 1.7853(12)
C8 N1 . 1.279(3)
C8 Cl2 . 1.706(2)

loop_
_geom_torsion_atom_site_label_1
_geom_torsion_atom_site_label_2
_geom_torsion_atom_site_label_3
_geom_torsion_atom_site_label_4
_geom_torsion_site_symmetry_1
_geom_torsion_site_symmetry_4
_geom_torsion
C6 C1 C2 C3 . . 0
C8 C1 C2 C3 . . 180.0
C1 C2 C3 C4 . . 0
C2 C3 C4 C5 . . 0
C3 C4 C5 C6 . . 0
C4 C5 C6 C1 . . 0
C4 C5 C6 C7 . . 180.0
C2 C1 C6 C5 . . 0
C8 C1 C6 C5 . . 180.0
C2 C1 C6 C7 . . 180.0
C8 C1 C6 C7 . . 0
C5 C6 C7 N1 . . 180.0
C1 C6 C7 N1 . . 0
C5 C6 C7 Cl1 . 7_565 61.12(10)
C1 C6 C7 Cl1 . 7_565 -118.88(10)
C5 C6 C7 Cl1 . . -61.12(10)
C1 C6 C7 Cl1 . . 118.88(10)
C2 C1 C8 N1 . . 180.0
C6 C1 C8 N1 . . 0
C2 C1 C8 Cl2 . . 0
C6 C1 C8 Cl2 . . 180.0
C1 C8 N1 C7 . . 0
Cl2 C8 N1 C7 . . 180.0
C6 C7 N1 C8 . . 0
Cl1 C7 N1 C8 7_565 . 121.19(8)
Cl1 C7 N1 C8 . . -121.19(8)
